data_7715937
loop_
_publ_author_name
'Grasruck, Alexander'
'Schall, Kristina'
'Heinemann, Frank W.'
'Langer, Jens'
'Herrera, Alberto'
'Frie&#xdf;, Sybille'
'Schmid, G&#xfc;nter'
'Dorta, Romano'

_publ_section_title
;
 Dibenzoazepine hydrazine is a building block for <i>N</i>-alkene hybrid
 ligands: exploratory syntheses of complexes of Cu, Fe, and Li.
;
_journal_issue 20
_journal_name_full 'Dalton transactions (Cambridge, England : 2003)'
_journal_page_first 8642
_journal_page_last 8656
_journal_paper_doi 10.1039/d4dt00749b
_journal_volume 53
_journal_year 2024
_chemical_formula_moiety 'C54 H32 Cu2 F6 N4 O8 S2, 2(C H2 Cl2)'
_chemical_formula_sum 'C56 H36 Cl4 Cu2 F6 N4 O8 S2'
_chemical_formula_weight 1339.89
_chemical_properties_physical Air-sensitive,Moisture-sensitive
_space_group_crystal_system monoclinic
_space_group_IT_number 14
_space_group_name_Hall '-P 2ybc'
_space_group_name_H-M_alt 'P 1 21/c 1'
_atom_sites_solution_hydrogens mixed
_atom_sites_solution_primary dual
_audit_creation_date 2024-01-05
_audit_creation_method
;
Olex2 1.5
(compiled 2023.08.24 svn.re1ec1418 for OlexSys, GUI svn.r6817)
;
_audit_update_record
;
2024-03-07 deposited with the CCDC.	2024-04-19 downloaded from the CCDC.
;
_cell_angle_alpha 90
_cell_angle_beta 96.3972(16)
_cell_angle_gamma 90
_cell_formula_units_Z 4
_cell_length_a 16.9485(3)
_cell_length_b 17.6987(3)
_cell_length_c 17.5363(3)
_cell_measurement_reflns_used 21079
_cell_measurement_temperature 100(1)
_cell_measurement_theta_max 29.3520
_cell_measurement_theta_min 2.5620
_cell_volume 5227.55(16)
_computing_cell_refinement 'CrysAlisPro 1.171.39.46 (Rigaku OD, 2018)'
_computing_data_collection 'CrysAlisPro 1.171.39.46 (Rigaku OD, 2018)'
_computing_data_reduction 'CrysAlisPro 1.171.39.46 (Rigaku OD, 2018)'
_computing_molecular_graphics 'Olex2 1.5 (Dolomanov et al., 2009)'
_computing_publication_material 'Olex2 1.5 (Dolomanov et al., 2009)'
_computing_structure_refinement 'SHELXL 2019/2 (Sheldrick, 2015)'
_computing_structure_solution 'SHELXT  (Sheldrick, 2015)'
_diffrn_ambient_environment N~2~
_diffrn_ambient_temperature 100(1)
_diffrn_detector 'CCD plate'
_diffrn_detector_area_resol_mean 5.2903
_diffrn_detector_type AtlasS2
_diffrn_measured_fraction_theta_full 0.999
_diffrn_measured_fraction_theta_max 0.861
_diffrn_measurement_details
;
List of Runs (angles in degrees, time in seconds):

  # Type    Start    End  Width  t~exp~   \w     \q     \k     \f   Frames
#--------------------------------------------------------------------------
  1  \f     16.00 114.00   1.00   17.50  12.17  12.17 -20.00    --    98
  2  \f    261.00 345.00   1.00   17.50  12.17  12.17  20.00    --    84
  3  \f      0.00  53.00   1.00   17.50  40.00  12.17   0.00    --    53
  4  \f    120.00 240.00   1.00   17.50  40.00  12.17   0.00    --   120
;
_diffrn_measurement_device 'four-circle diffractometer'
_diffrn_measurement_device_type 'SuperNova, Dual, Cu at home/near, AtlasS2'
_diffrn_measurement_method '\f scans'
_diffrn_orient_matrix_type 'CrysAlisPro convention (1999,Acta A55,543-557)'
_diffrn_orient_matrix_UB_11 0.0367564000
_diffrn_orient_matrix_UB_12 0.0192662000
_diffrn_orient_matrix_UB_13 0.0073770000
_diffrn_orient_matrix_UB_21 0.0006481000
_diffrn_orient_matrix_UB_22 -0.0079857000
_diffrn_orient_matrix_UB_23 0.0397068000
_diffrn_orient_matrix_UB_31 0.0205386000
_diffrn_orient_matrix_UB_32 -0.0342201000
_diffrn_orient_matrix_UB_33 -0.0051060000
_diffrn_radiation_monochromator mirror
_diffrn_radiation_probe x-ray
_diffrn_radiation_type MoK\a
_diffrn_radiation_wavelength 0.71073
_diffrn_reflns_av_R_equivalents 0.0296
_diffrn_reflns_av_unetI/netI 0.0327
_diffrn_reflns_Laue_measured_fraction_full 0.999
_diffrn_reflns_Laue_measured_fraction_max 0.861
_diffrn_reflns_limit_h_max 23
_diffrn_reflns_limit_h_min -23
_diffrn_reflns_limit_k_max 24
_diffrn_reflns_limit_k_min -24
_diffrn_reflns_limit_l_max 24
_diffrn_reflns_limit_l_min -22
_diffrn_reflns_number 49209
_diffrn_reflns_point_group_measured_fraction_full 0.999
_diffrn_reflns_point_group_measured_fraction_max 0.861
_diffrn_reflns_theta_full 25.242
_diffrn_reflns_theta_max 29.841
_diffrn_reflns_theta_min 2.337
_diffrn_source 'micro-focus sealed X-ray tube'
_diffrn_source_type 'SuperNova (Mo) X-ray Source'
_exptl_absorpt_coefficient_mu 1.182
_exptl_absorpt_correction_T_max 1.00000
_exptl_absorpt_correction_T_min 0.82099
_exptl_absorpt_correction_type multi-scan
_exptl_absorpt_process_details
;
CrysAlisPro 1.171.39.46 (Rigaku Oxford Diffraction, 2018)
Empirical absorption correction using spherical harmonics,
 implemented in SCALE3 ABSPACK scaling algorithm.
;
_exptl_crystal_colour 'clear orange'
_exptl_crystal_colour_lustre clear
_exptl_crystal_colour_primary orange
_exptl_crystal_density_diffrn 1.702
_exptl_crystal_description block
_exptl_crystal_F_000 2704
_exptl_crystal_recrystallization_method 'Re-crystallisation from solvent: toluene'
_exptl_crystal_size_max 0.483
_exptl_crystal_size_mid 0.307
_exptl_crystal_size_min 0.186
_refine_diff_density_max 0.778
_refine_diff_density_min -0.668
_refine_diff_density_rms 0.072
_refine_ls_extinction_method none
_refine_ls_goodness_of_fit_ref 1.031
_refine_ls_hydrogen_treatment mixed
_refine_ls_matrix_type full
_refine_ls_number_parameters 755
_refine_ls_number_reflns 12941
_refine_ls_number_restraints 0
_refine_ls_restrained_S_all 1.031
_refine_ls_R_factor_all 0.0449
_refine_ls_R_factor_gt 0.0327
_refine_ls_shift/su_max 0.002
_refine_ls_shift/su_mean 0.000
_refine_ls_structure_factor_coef Fsqd
_refine_ls_weighting_details 'w=1/[\s^2^(Fo^2^)+(0.0298P)^2^+4.7100P] where P=(Fo^2^+2Fc^2^)/3'
_refine_ls_weighting_scheme calc
_refine_ls_wR_factor_gt 0.0715
_refine_ls_wR_factor_ref 0.0771
_reflns_Friedel_coverage 0.000
_reflns_number_gt 10816
_reflns_number_total 12941
_reflns_threshold_expression 'I > 2\s(I)'
_cod_data_source_file d4dt00749b2.cif
_cod_data_source_block rodo180531a
_cod_depositor_comments 'Adding full bibliography for 7715932--7715940.cif.'
_cod_original_cell_volume 5227.53(16)
_cod_database_code 7715937
_shelx_shelxl_version_number 2019/2
_chemical_oxdiff_formula 'C H N Cu O S F'
_chemical_oxdiff_usercomment 'orange block'
_shelx_space_group_comment
;
The symmetry employed for this shelxl refinement is uniquely defined
by the following loop, which should always be used as a source of
symmetry information in preference to the above space-group names.
They are only intended as comments.
;
_reflns_odcompleteness_completeness 99.82
_reflns_odcompleteness_iscentric 1
_reflns_odcompleteness_theta 26.32
_olex2_refinement_description
;
1. Fixed Uiso
 At 1.2 times of:
  All C(H) groups, All C(H,H) groups
2.a Secondary CH2 refined with riding coordinates:
 C55(H55A,H55B), C56(H56A,H56B)
2.b Aromatic/amide H refined with riding coordinates:
 C6(H6), C7(H7), C8(H8), C10(H10), C11(H11), C12(H12), C14(H14), C15(H15),
 C16(H16), C17(H17), C22(H22), C23(H23), C24(H24), C25(H25), C32(H32), C33(H33),
  C34(H34), C36(H36), C37(H37), C38(H38), C40(H40), C41(H41), C42(H42),
 C43(H43), C48(H48), C49(H49), C50(H50), C51(H51)
;
_olex2_date_sample_data_collection 2021-07-01
_olex2_submission_special_instructions 'No special instructions were received'
_oxdiff_exptl_absorpt_empirical_details
;
Empirical correction (ABSPACK) includes:
- Absorption correction using spherical harmonics
- Frame scaling
;
_oxdiff_exptl_absorpt_empirical_full_max 1.314
_oxdiff_exptl_absorpt_empirical_full_min 0.713

loop_
_space_group_symop_operation_xyz
'x, y, z'
'-x, y+1/2, -z+1/2'
'-x, -y, -z'
'x, -y-1/2, z-1/2'

loop_
_atom_site_label
_atom_site_type_symbol
_atom_site_fract_x
_atom_site_fract_y
_atom_site_fract_z
_atom_site_U_iso_or_equiv
_atom_site_adp_type
_atom_site_occupancy
_atom_site_site_symmetry_order
_atom_site_calc_flag
_atom_site_refinement_flags_posn
_atom_site_refinement_flags_adp
_atom_site_refinement_flags_occupancy
_atom_site_disorder_assembly
_atom_site_disorder_group
Cu1 Cu 0.76566(2) 0.46270(2) 0.36051(2) 0.01193(6) Uani 1 1 d . . . . .
Cu2 Cu 0.70808(2) 0.44327(2) 0.10098(2) 0.01117(6) Uani 1 1 d . . . . .
S1 S 0.71391(3) 0.40986(3) 0.52587(3) 0.01267(9) Uani 1 1 d . . . . .
S2 S 0.80226(3) 0.40492(3) -0.06608(3) 0.01419(10) Uani 1 1 d . . . . .
F1 F 0.72328(8) 0.53510(7) 0.60660(8) 0.0291(3) Uani 1 1 d . . . . .
F2 F 0.60918(8) 0.48138(8) 0.59910(8) 0.0300(3) Uani 1 1 d . . . . .
F3 F 0.70754(9) 0.43500(7) 0.67214(7) 0.0292(3) Uani 1 1 d . . . . .
F4 F 0.89552(7) 0.48242(8) 0.03543(7) 0.0274(3) Uani 1 1 d . . . . .
F5 F 0.82936(9) 0.55007(7) -0.05105(9) 0.0368(3) Uani 1 1 d . . . . .
F6 F 0.92997(8) 0.48507(10) -0.07829(8) 0.0437(4) Uani 1 1 d . . . . .
O1 O 0.77414(8) 0.57821(7) 0.37272(7) 0.0148(3) Uani 1 1 d . . . . .
O2 O 0.69432(8) 0.45853(8) 0.45962(8) 0.0168(3) Uani 1 1 d . . . . .
O3 O 0.79757(8) 0.39721(8) 0.54434(8) 0.0181(3) Uani 1 1 d . . . . .
O4 O 0.66369(9) 0.34463(8) 0.52861(8) 0.0204(3) Uani 1 1 d . . . . .
O5 O 0.69975(8) 0.55275(7) 0.06210(7) 0.0126(3) Uani 1 1 d . . . . .
O6 O 0.74081(8) 0.41313(8) -0.01546(8) 0.0160(3) Uani 1 1 d . . . . .
O7 O 0.85164(9) 0.33974(9) -0.04978(9) 0.0279(4) Uani 1 1 d . . . . .
O8 O 0.77681(8) 0.41978(8) -0.14549(8) 0.0205(3) Uani 1 1 d . . . . .
N1 N 0.66858(9) 0.49655(8) 0.27954(8) 0.0103(3) Uani 1 1 d . . . . .
N2 N 0.62425(9) 0.44646(8) 0.23595(9) 0.0116(3) Uani 1 1 d . . . . .
N3 N 0.80524(9) 0.49079(8) 0.17058(8) 0.0101(3) Uani 1 1 d . . . . .
N4 N 0.84951(9) 0.44964(8) 0.22370(8) 0.0098(3) Uani 1 1 d . . . . .
C1 C 0.66590(11) 0.56988(10) 0.27056(10) 0.0117(3) Uani 1 1 d . . . . .
C2 C 0.72606(11) 0.61051(10) 0.32583(10) 0.0120(4) Uani 1 1 d . . . . .
C3 C 0.71765(11) 0.69130(10) 0.31040(11) 0.0138(4) Uani 1 1 d . . . . .
C4 C 0.65802(11) 0.69847(10) 0.24816(11) 0.0133(4) Uani 1 1 d . . . . .
C5 C 0.62459(11) 0.62849(10) 0.22038(10) 0.0126(4) Uani 1 1 d . . . . .
C6 C 0.57042(11) 0.63078(11) 0.15566(11) 0.0142(4) Uani 1 1 d . . . . .
H6 H 0.547786 0.585388 0.134160 0.017 Uiso 1 1 calc R U . . .
C7 C 0.54878(12) 0.70149(11) 0.12143(11) 0.0177(4) Uani 1 1 d . . . . .
H7 H 0.510853 0.702394 0.077263 0.021 Uiso 1 1 calc R U . . .
C8 C 0.58035(12) 0.76862(11) 0.14949(12) 0.0196(4) Uani 1 1 d . . . . .
H8 H 0.563896 0.814799 0.125062 0.023 Uiso 1 1 calc R U . . .
C9 C 0.63731(12) 0.76906(11) 0.21469(11) 0.0169(4) Uani 1 1 d . . . . .
C10 C 0.67782(13) 0.83262(11) 0.24910(12) 0.0205(4) Uani 1 1 d . . . . .
H10 H 0.664850 0.881608 0.229401 0.025 Uiso 1 1 calc R U . . .
C11 C 0.73545(13) 0.82506(11) 0.31030(12) 0.0211(4) Uani 1 1 d . . . . .
H11 H 0.761124 0.869013 0.332009 0.025 Uiso 1 1 calc R U . . .
C12 C 0.75749(12) 0.75360(11) 0.34177(11) 0.0173(4) Uani 1 1 d . . . . .
H12 H 0.798405 0.748775 0.383149 0.021 Uiso 1 1 calc R U . . .
C13 C 0.54779(11) 0.46186(10) 0.19461(11) 0.0118(4) Uani 1 1 d . . . . .
C14 C 0.48773(11) 0.49417(10) 0.23157(11) 0.0135(4) Uani 1 1 d . . . . .
H14 H 0.497039 0.507717 0.284220 0.016 Uiso 1 1 calc R U . . .
C15 C 0.41425(11) 0.50634(11) 0.19078(11) 0.0160(4) Uani 1 1 d . . . . .
H15 H 0.372809 0.528724 0.215305 0.019 Uiso 1 1 calc R U . . .
C16 C 0.40091(12) 0.48583(11) 0.11376(11) 0.0163(4) Uani 1 1 d . . . . .
H16 H 0.350545 0.494925 0.085746 0.020 Uiso 1 1 calc R U . . .
C17 C 0.46058(11) 0.45225(10) 0.07773(11) 0.0136(4) Uani 1 1 d . . . . .
H17 H 0.450676 0.438225 0.025248 0.016 Uiso 1 1 calc R U . . .
C18 C 0.53582(11) 0.43868(10) 0.11811(10) 0.0115(3) Uani 1 1 d . . . . .
C19 C 0.59621(11) 0.39757(10) 0.08041(10) 0.0115(3) Uani 1 1 d . . . . .
H19 H 0.5891(12) 0.3980(12) 0.0255(13) 0.013(5) Uiso 1 1 d . . . . .
C20 C 0.64619(11) 0.34337(10) 0.11594(11) 0.0125(4) Uani 1 1 d . . . . .
H20 H 0.6705(13) 0.3096(12) 0.0840(13) 0.016(6) Uiso 1 1 d . . . . .
C21 C 0.64577(10) 0.31841(10) 0.19584(11) 0.0118(4) Uani 1 1 d . . . . .
C22 C 0.65451(11) 0.24168(11) 0.21381(11) 0.0151(4) Uani 1 1 d . . . . .
H22 H 0.662679 0.206508 0.174522 0.018 Uiso 1 1 calc R U . . .
C23 C 0.65141(12) 0.21624(11) 0.28816(12) 0.0175(4) Uani 1 1 d . . . . .
H23 H 0.657503 0.163927 0.299426 0.021 Uiso 1 1 calc R U . . .
C24 C 0.63948(12) 0.26677(11) 0.34619(12) 0.0174(4) Uani 1 1 d . . . . .
H24 H 0.638067 0.249069 0.397162 0.021 Uiso 1 1 calc R U . . .
C25 C 0.62957(11) 0.34321(11) 0.32995(11) 0.0145(4) Uani 1 1 d . . . . .
H25 H 0.619744 0.377899 0.369143 0.017 Uiso 1 1 calc R U . . .
C26 C 0.63425(11) 0.36808(10) 0.25562(11) 0.0119(3) Uani 1 1 d . . . . .
C27 C 0.80895(11) 0.56424(10) 0.16259(10) 0.0110(3) Uani 1 1 d . . . . .
C28 C 0.75062(11) 0.59278(10) 0.09809(10) 0.0110(3) Uani 1 1 d . . . . .
C29 C 0.76610(11) 0.67291(10) 0.08854(10) 0.0120(4) Uani 1 1 d . . . . .
C30 C 0.82664(11) 0.69231(10) 0.14672(10) 0.0121(4) Uani 1 1 d . . . . .
C31 C 0.85407(11) 0.63085(10) 0.19525(10) 0.0113(3) Uani 1 1 d . . . . .
C32 C 0.90836(11) 0.64703(11) 0.25736(10) 0.0133(4) Uani 1 1 d . . . . .
H32 H 0.925797 0.608537 0.293079 0.016 Uiso 1 1 calc R U . . .
C33 C 0.93812(11) 0.72180(11) 0.26765(11) 0.0159(4) Uani 1 1 d . . . . .
H33 H 0.976447 0.731965 0.310169 0.019 Uiso 1 1 calc R U . . .
C34 C 0.91395(12) 0.77988(11) 0.21892(11) 0.0166(4) Uani 1 1 d . . . . .
H34 H 0.936378 0.828801 0.227099 0.020 Uiso 1 1 calc R U . . .
C35 C 0.85529(11) 0.76656(10) 0.15620(11) 0.0147(4) Uani 1 1 d . . . . .
C36 C 0.82152(12) 0.82043(11) 0.10227(12) 0.0182(4) Uani 1 1 d . . . . .
H36 H 0.839929 0.871156 0.105493 0.022 Uiso 1 1 calc R U . . .
C37 C 0.76254(12) 0.80064(11) 0.04531(11) 0.0179(4) Uani 1 1 d . . . . .
H37 H 0.741221 0.838160 0.010125 0.022 Uiso 1 1 calc R U . . .
C38 C 0.73302(12) 0.72645(11) 0.03778(11) 0.0152(4) Uani 1 1 d . . . . .
H38 H 0.691569 0.713702 -0.001091 0.018 Uiso 1 1 calc R U . . .
C39 C 0.84426(10) 0.36879(10) 0.21676(10) 0.0102(3) Uani 1 1 d . . . . .
C40 C 0.84898(11) 0.33349(10) 0.14690(11) 0.0136(4) Uani 1 1 d . . . . .
H40 H 0.853565 0.362448 0.101997 0.016 Uiso 1 1 calc R U . . .
C41 C 0.84690(11) 0.25502(11) 0.14353(11) 0.0157(4) Uani 1 1 d . . . . .
H41 H 0.848363 0.229951 0.095803 0.019 Uiso 1 1 calc R U . . .
C42 C 0.84267(11) 0.21341(11) 0.20995(12) 0.0166(4) Uani 1 1 d . . . . .
H42 H 0.842591 0.159779 0.207638 0.020 Uiso 1 1 calc R U . . .
C43 C 0.83857(11) 0.24921(11) 0.27968(11) 0.0152(4) Uani 1 1 d . . . . .
H43 H 0.835707 0.219896 0.324668 0.018 Uiso 1 1 calc R U . . .
C44 C 0.83860(11) 0.32820(10) 0.28446(11) 0.0122(4) Uani 1 1 d . . . . .
C45 C 0.83590(11) 0.36485(11) 0.35956(11) 0.0129(4) Uani 1 1 d . . . . .
H45 H 0.8136(13) 0.3346(12) 0.3969(13) 0.015(5) Uiso 1 1 d . . . . .
C46 C 0.88071(11) 0.42672(10) 0.38562(11) 0.0121(4) Uani 1 1 d . . . . .
H46 H 0.8867(12) 0.4353(11) 0.4371(12) 0.010(5) Uiso 1 1 d . . . . .
C47 C 0.93821(11) 0.46431(10) 0.34130(10) 0.0114(3) Uani 1 1 d . . . . .
C48 C 1.01157(11) 0.48794(10) 0.37770(11) 0.0137(4) Uani 1 1 d . . . . .
H48 H 1.021491 0.485100 0.432016 0.016 Uiso 1 1 calc R U . . .
C49 C 1.07020(11) 0.51549(11) 0.33590(11) 0.0155(4) Uani 1 1 d . . . . .
H49 H 1.119457 0.531866 0.361784 0.019 Uiso 1 1 calc R U . . .
C50 C 1.05719(11) 0.51924(11) 0.25636(11) 0.0153(4) Uani 1 1 d . . . . .
H50 H 1.098090 0.536417 0.227736 0.018 Uiso 1 1 calc R U . . .
C51 C 0.98440(11) 0.49785(10) 0.21904(10) 0.0129(4) Uani 1 1 d . . . . .
H51 H 0.974970 0.500380 0.164672 0.016 Uiso 1 1 calc R U . . .
C52 C 0.92537(11) 0.47272(10) 0.26146(10) 0.0102(3) Uani 1 1 d . . . . .
C53 C 0.68686(12) 0.46844(11) 0.60470(11) 0.0170(4) Uani 1 1 d . . . . .
C54 C 0.86771(13) 0.48449(13) -0.03859(12) 0.0226(5) Uani 1 1 d . . . . .
Cl1 Cl 0.54673(3) 0.75856(3) 0.39850(3) 0.02460(11) Uani 1 1 d . . . . .
Cl2 Cl 0.57442(3) 0.59836(3) 0.43481(3) 0.02587(12) Uani 1 1 d . . . . .
C55 C 0.50617(12) 0.66649(12) 0.39346(14) 0.0239(5) Uani 1 1 d . . . . .
H55A H 0.490267 0.653257 0.339065 0.029 Uiso 1 1 calc R U . . .
H55B H 0.457944 0.665548 0.420531 0.029 Uiso 1 1 calc R U . . .
Cl3 Cl 1.05311(4) 0.31745(3) 0.01520(4) 0.03967(15) Uani 1 1 d . . . . .
Cl4 Cl 1.02893(4) 0.15645(3) 0.03418(3) 0.03245(14) Uani 1 1 d . . . . .
C56 C 0.99773(13) 0.23794(12) -0.01867(13) 0.0245(5) Uani 1 1 d . . . . .
H56A H 1.004137 0.229803 -0.073495 0.029 Uiso 1 1 calc R U . . .
H56B H 0.940755 0.247091 -0.014470 0.029 Uiso 1 1 calc R U . . .

loop_
_atom_site_aniso_label
_atom_site_aniso_U_11
_atom_site_aniso_U_22
_atom_site_aniso_U_33
_atom_site_aniso_U_23
_atom_site_aniso_U_13
_atom_site_aniso_U_12
Cu1 0.00955(11) 0.01235(11) 0.01362(11) 0.00069(8) 0.00017(8) 0.00070(9)
Cu2 0.00844(11) 0.01124(11) 0.01348(11) -0.00019(8) -0.00034(8) -0.00140(9)
S1 0.0128(2) 0.0134(2) 0.0117(2) -0.00011(16) 0.00120(16) -0.00148(18)
S2 0.0112(2) 0.0187(2) 0.0124(2) -0.00284(17) 0.00000(17) 0.00223(19)
F1 0.0394(8) 0.0152(6) 0.0343(7) -0.0073(5) 0.0117(6) -0.0091(6)
F2 0.0204(7) 0.0370(8) 0.0342(7) -0.0080(6) 0.0101(6) 0.0042(6)
F3 0.0482(9) 0.0261(7) 0.0137(6) 0.0002(5) 0.0058(6) 0.0046(6)
F4 0.0224(7) 0.0451(8) 0.0139(6) -0.0050(5) -0.0011(5) -0.0133(6)
F5 0.0434(9) 0.0228(7) 0.0425(9) 0.0047(6) -0.0029(7) -0.0124(7)
F6 0.0229(7) 0.0874(12) 0.0231(7) -0.0119(7) 0.0121(6) -0.0256(8)
O1 0.0128(7) 0.0153(7) 0.0158(7) -0.0010(5) -0.0010(5) -0.0009(6)
O2 0.0154(7) 0.0214(7) 0.0136(7) 0.0033(5) 0.0018(5) 0.0030(6)
O3 0.0144(7) 0.0212(7) 0.0181(7) 0.0014(5) -0.0005(5) 0.0018(6)
O4 0.0227(8) 0.0174(7) 0.0217(7) -0.0031(5) 0.0056(6) -0.0077(6)
O5 0.0107(6) 0.0122(6) 0.0143(6) -0.0007(5) -0.0010(5) -0.0007(5)
O6 0.0128(7) 0.0185(7) 0.0172(7) -0.0025(5) 0.0041(5) 0.0002(6)
O7 0.0256(8) 0.0307(9) 0.0262(8) -0.0057(6) -0.0028(6) 0.0156(7)
O8 0.0177(7) 0.0291(8) 0.0139(7) -0.0013(6) -0.0009(5) -0.0020(6)
N1 0.0083(7) 0.0118(7) 0.0108(7) -0.0009(5) 0.0012(6) -0.0004(6)
N2 0.0104(8) 0.0090(7) 0.0147(7) -0.0016(6) -0.0023(6) 0.0002(6)
N3 0.0079(7) 0.0122(7) 0.0101(7) 0.0010(5) 0.0006(5) 0.0000(6)
N4 0.0078(7) 0.0097(7) 0.0111(7) 0.0024(5) -0.0023(5) -0.0007(6)
C1 0.0107(9) 0.0128(9) 0.0118(8) -0.0004(6) 0.0018(7) -0.0009(7)
C2 0.0104(9) 0.0129(9) 0.0133(8) -0.0018(7) 0.0036(7) -0.0006(7)
C3 0.0134(9) 0.0133(9) 0.0150(9) -0.0008(7) 0.0033(7) 0.0005(8)
C4 0.0127(9) 0.0112(9) 0.0165(9) -0.0007(7) 0.0044(7) 0.0012(7)
C5 0.0122(9) 0.0116(9) 0.0147(9) 0.0001(7) 0.0048(7) 0.0014(7)
C6 0.0119(9) 0.0137(9) 0.0170(9) 0.0004(7) 0.0022(7) 0.0006(8)
C7 0.0142(10) 0.0193(10) 0.0192(10) 0.0040(7) 0.0001(7) 0.0024(8)
C8 0.0195(11) 0.0143(9) 0.0251(11) 0.0056(8) 0.0034(8) 0.0055(8)
C9 0.0171(10) 0.0134(9) 0.0211(10) 0.0013(7) 0.0059(8) 0.0019(8)
C10 0.0233(11) 0.0115(9) 0.0275(11) 0.0006(8) 0.0059(9) 0.0014(8)
C11 0.0254(11) 0.0120(9) 0.0264(11) -0.0042(8) 0.0052(9) -0.0050(9)
C12 0.0169(10) 0.0157(9) 0.0195(10) -0.0034(7) 0.0033(8) -0.0019(8)
C13 0.0085(9) 0.0099(8) 0.0163(9) 0.0011(6) -0.0016(7) -0.0015(7)
C14 0.0133(9) 0.0106(8) 0.0169(9) 0.0002(7) 0.0026(7) -0.0011(8)
C15 0.0117(9) 0.0130(9) 0.0239(10) 0.0023(7) 0.0046(8) 0.0009(8)
C16 0.0099(9) 0.0150(9) 0.0234(10) 0.0043(7) -0.0016(7) 0.0006(8)
C17 0.0123(9) 0.0126(9) 0.0152(9) 0.0015(7) -0.0023(7) -0.0017(8)
C18 0.0095(9) 0.0091(8) 0.0157(9) 0.0025(6) 0.0013(7) -0.0018(7)
C19 0.0083(8) 0.0130(9) 0.0129(9) -0.0022(7) -0.0002(7) -0.0045(7)
C20 0.0110(9) 0.0107(8) 0.0158(9) -0.0028(7) 0.0015(7) -0.0015(7)
C21 0.0051(8) 0.0119(9) 0.0179(9) -0.0003(7) -0.0011(7) -0.0006(7)
C22 0.0087(9) 0.0117(9) 0.0241(10) -0.0022(7) -0.0019(7) 0.0000(7)
C23 0.0131(10) 0.0105(9) 0.0277(11) 0.0035(7) -0.0032(8) -0.0018(8)
C24 0.0131(9) 0.0176(10) 0.0208(10) 0.0053(7) -0.0012(7) -0.0032(8)
C25 0.0098(9) 0.0171(9) 0.0163(9) 0.0006(7) -0.0005(7) -0.0014(8)
C26 0.0067(8) 0.0104(8) 0.0181(9) 0.0009(7) -0.0006(7) -0.0003(7)
C27 0.0095(9) 0.0112(8) 0.0121(8) 0.0009(6) 0.0009(7) 0.0006(7)
C28 0.0086(8) 0.0118(8) 0.0127(8) -0.0002(6) 0.0022(7) 0.0013(7)
C29 0.0121(9) 0.0117(8) 0.0123(8) -0.0004(6) 0.0022(7) -0.0003(7)
C30 0.0097(9) 0.0115(8) 0.0151(9) -0.0005(7) 0.0014(7) 0.0001(7)
C31 0.0101(9) 0.0108(8) 0.0132(8) -0.0007(6) 0.0018(7) -0.0007(7)
C32 0.0119(9) 0.0135(9) 0.0143(9) -0.0003(7) 0.0001(7) 0.0008(8)
C33 0.0125(9) 0.0159(9) 0.0185(9) -0.0030(7) -0.0016(7) -0.0011(8)
C34 0.0143(10) 0.0111(9) 0.0240(10) -0.0016(7) 0.0007(8) -0.0030(8)
C35 0.0130(9) 0.0114(9) 0.0199(9) -0.0001(7) 0.0027(7) -0.0002(8)
C36 0.0195(10) 0.0105(9) 0.0246(10) 0.0017(7) 0.0029(8) -0.0003(8)
C37 0.0200(10) 0.0138(9) 0.0199(10) 0.0056(7) 0.0011(8) 0.0036(8)
C38 0.0144(9) 0.0151(9) 0.0157(9) 0.0009(7) -0.0007(7) 0.0024(8)
C39 0.0046(8) 0.0088(8) 0.0165(9) 0.0005(6) -0.0014(6) -0.0010(7)
C40 0.0097(9) 0.0136(9) 0.0169(9) 0.0002(7) -0.0009(7) 0.0000(7)
C41 0.0107(9) 0.0152(9) 0.0206(10) -0.0049(7) -0.0005(7) 0.0009(8)
C42 0.0114(9) 0.0107(9) 0.0270(11) -0.0012(7) -0.0008(8) 0.0002(8)
C43 0.0095(9) 0.0130(9) 0.0224(10) 0.0045(7) -0.0014(7) 0.0005(8)
C44 0.0058(8) 0.0132(9) 0.0169(9) 0.0030(7) -0.0016(7) 0.0001(7)
C45 0.0104(9) 0.0139(9) 0.0144(9) 0.0039(7) 0.0008(7) 0.0024(8)
C46 0.0093(9) 0.0150(9) 0.0118(9) 0.0028(7) -0.0003(7) 0.0033(7)
C47 0.0088(8) 0.0096(8) 0.0155(9) 0.0005(6) 0.0000(7) 0.0019(7)
C48 0.0141(9) 0.0128(9) 0.0135(9) -0.0008(7) -0.0019(7) 0.0014(8)
C49 0.0097(9) 0.0143(9) 0.0214(10) -0.0001(7) -0.0025(7) -0.0018(8)
C50 0.0108(9) 0.0142(9) 0.0213(10) 0.0002(7) 0.0036(7) -0.0013(8)
C51 0.0125(9) 0.0132(9) 0.0129(8) 0.0001(7) 0.0005(7) -0.0001(8)
C52 0.0075(8) 0.0085(8) 0.0142(9) -0.0011(6) -0.0012(7) 0.0001(7)
C53 0.0197(10) 0.0158(9) 0.0159(9) -0.0004(7) 0.0039(8) -0.0012(8)
C54 0.0170(10) 0.0351(12) 0.0161(10) -0.0016(8) 0.0030(8) -0.0075(10)
Cl1 0.0167(2) 0.0215(3) 0.0349(3) -0.0038(2) -0.0003(2) 0.0020(2)
Cl2 0.0193(3) 0.0269(3) 0.0311(3) 0.0056(2) 0.0018(2) 0.0059(2)
C55 0.0134(10) 0.0207(11) 0.0367(12) 0.0002(9) -0.0015(9) 0.0002(9)
Cl3 0.0290(3) 0.0211(3) 0.0668(4) 0.0025(3) -0.0039(3) -0.0044(3)
Cl4 0.0504(4) 0.0183(3) 0.0263(3) -0.0005(2) -0.0062(2) 0.0011(3)
C56 0.0187(11) 0.0221(11) 0.0319(12) 0.0031(9) -0.0009(9) 0.0012(9)

loop_
_atom_type_symbol
_atom_type_description
_atom_type_scat_dispersion_real
_atom_type_scat_dispersion_imag
_atom_type_scat_source
C C 0.0033 0.0016 'International Tables Vol C Tables 4.2.6.8 and 6.1.1.4'
H H 0.0000 0.0000 'International Tables Vol C Tables 4.2.6.8 and 6.1.1.4'
Cl Cl 0.1484 0.1585 'International Tables Vol C Tables 4.2.6.8 and 6.1.1.4'
Cu Cu 0.3201 1.2651 'International Tables Vol C Tables 4.2.6.8 and 6.1.1.4'
F F 0.0171 0.0103 'International Tables Vol C Tables 4.2.6.8 and 6.1.1.4'
N N 0.0061 0.0033 'International Tables Vol C Tables 4.2.6.8 and 6.1.1.4'
O O 0.0106 0.0060 'International Tables Vol C Tables 4.2.6.8 and 6.1.1.4'
S S 0.1246 0.1234 'International Tables Vol C Tables 4.2.6.8 and 6.1.1.4'

loop_
_exptl_crystal_face_index_h
_exptl_crystal_face_index_k
_exptl_crystal_face_index_l
_exptl_crystal_face_perp_dist
-13 -19 -8 0.1400
-22 9 -1 0.1891
2 -24 -7 0.1597
11 -3 -23 0.0720
-6 -6 24 0.0866
-12 21 6 0.2340
6 8 -23 0.0994
13 -16 -14 0.1732
16 -17 -8 0.2207
19 5 -16 0.1237
14 15 -14 0.1183
-17 -10 16 0.1378
14 20 -1 0.1516
21 11 -4 0.1633
24 2 -5 0.2016
-16 -19 2 0.1461
6 14 19 0.1395
12 6 19 0.1576
17 -15 8 0.2619
0 -8 -23 0.1018
0 7 24 0.0966
5 0 24 0.1196
-1 -11 22 0.1317
-23 1 8 0.1766
-18 -16 6 0.1448
4 -19 -15 0.1358
-5 -12 -21 0.1074
-14 3 -18 0.1685
-5 2 -23 0.1206
-2 -4 -24 0.1020
-3 8 -23 0.1337
10 13 -20 0.1074
18 -1 -19 0.1211

loop_
_geom_angle_atom_site_label_1
_geom_angle_atom_site_label_2
_geom_angle_atom_site_label_3
_geom_angle
_geom_angle_site_symmetry_1
_geom_angle_site_symmetry_3
_geom_angle_publ_flag
O1 Cu1 O2 89.39(5) . . ?
O1 Cu1 N1 80.23(5) . . ?
O1 Cu1 C45 141.78(6) . . ?
N1 Cu1 O2 94.77(5) . . ?
C45 Cu1 O2 109.64(6) . . ?
C45 Cu1 N1 128.36(7) . . ?
C46 Cu1 O1 103.43(7) . . ?
C46 Cu1 O2 114.08(6) . . ?
C46 Cu1 N1 150.81(6) . . ?
C46 Cu1 C45 38.81(7) . . ?
O5 Cu2 O6 86.38(5) . . ?
O5 Cu2 N3 80.59(5) . . ?
O5 Cu2 C19 106.56(6) . . ?
O5 Cu2 C20 145.49(6) . . ?
N3 Cu2 O6 111.43(5) . . ?
C19 Cu2 O6 93.65(6) . . ?
C19 Cu2 N3 154.48(6) . . ?
C19 Cu2 C20 38.94(7) . . ?
C20 Cu2 O6 95.27(6) . . ?
C20 Cu2 N3 129.43(7) . . ?
O2 S1 C53 102.37(9) . . ?
O3 S1 O2 113.83(8) . . ?
O3 S1 O4 116.12(9) . . ?
O3 S1 C53 104.03(9) . . ?
O4 S1 O2 114.76(9) . . ?
O4 S1 C53 103.35(9) . . ?
O6 S2 C54 102.60(9) . . ?
O7 S2 O6 113.68(9) . . ?
O7 S2 O8 116.48(9) . . ?
O7 S2 C54 104.12(10) . . ?
O8 S2 O6 114.66(8) . . ?
O8 S2 C54 102.89(9) . . ?
C2 O1 Cu1 110.98(12) . . ?
S1 O2 Cu1 123.20(8) . . ?
C28 O5 Cu2 110.71(12) . . ?
S2 O6 Cu2 148.27(9) . . ?
N2 N1 Cu1 122.24(11) . . ?
C1 N1 Cu1 111.86(12) . . ?
C1 N1 N2 125.20(16) . . ?
N1 N2 C13 125.21(15) . . ?
N1 N2 C26 117.21(15) . . ?
C26 N2 C13 112.34(14) . . ?
N4 N3 Cu2 121.60(11) . . ?
C27 N3 Cu2 112.15(12) . . ?
C27 N3 N4 125.62(15) . . ?
N3 N4 C39 117.14(14) . . ?
N3 N4 C52 124.53(14) . . ?
C39 N4 C52 111.42(14) . . ?
N1 C1 C2 112.57(16) . . ?
N1 C1 C5 140.61(17) . . ?
C5 C1 C2 106.75(15) . . ?
O1 C2 C1 123.85(16) . . ?
O1 C2 C3 128.47(17) . . ?
C3 C2 C1 107.64(16) . . ?
C4 C3 C2 106.18(16) . . ?
C12 C3 C2 132.69(18) . . ?
C12 C3 C4 121.05(18) . . ?
C3 C4 C5 114.24(16) . . ?
C9 C4 C3 121.80(17) . . ?
C9 C4 C5 123.88(18) . . ?
C4 C5 C1 105.15(16) . . ?
C6 C5 C1 137.35(17) . . ?
C6 C5 C4 117.32(17) . . ?
C5 C6 H6 120.3 . . ?
C5 C6 C7 119.43(18) . . ?
C7 C6 H6 120.3 . . ?
C6 C7 H7 118.6 . . ?
C8 C7 C6 122.71(19) . . ?
C8 C7 H7 118.6 . . ?
C7 C8 H8 120.0 . . ?
C7 C8 C9 119.96(18) . . ?
C9 C8 H8 120.0 . . ?
C4 C9 C8 116.67(18) . . ?
C4 C9 C10 116.13(19) . . ?
C8 C9 C10 127.17(19) . . ?
C9 C10 H10 119.2 . . ?
C11 C10 C9 121.56(19) . . ?
C11 C10 H10 119.2 . . ?
C10 C11 H11 119.1 . . ?
C10 C11 C12 121.72(19) . . ?
C12 C11 H11 119.1 . . ?
C3 C12 C11 117.68(19) . . ?
C3 C12 H12 121.2 . . ?
C11 C12 H12 121.2 . . ?
C14 C13 N2 120.58(17) . . ?
C14 C13 C18 122.25(17) . . ?
C18 C13 N2 117.06(16) . . ?
C13 C14 H14 120.4 . . ?
C15 C14 C13 119.18(18) . . ?
C15 C14 H14 120.4 . . ?
C14 C15 H15 120.0 . . ?
C14 C15 C16 120.05(18) . . ?
C16 C15 H15 120.0 . . ?
C15 C16 H16 119.8 . . ?
C17 C16 C15 120.43(18) . . ?
C17 C16 H16 119.8 . . ?
C16 C17 H17 119.7 . . ?
C16 C17 C18 120.67(18) . . ?
C18 C17 H17 119.7 . . ?
C13 C18 C17 117.36(17) . . ?
C13 C18 C19 122.90(17) . . ?
C17 C18 C19 119.65(17) . . ?
Cu2 C19 H19 100.6(13) . . ?
C18 C19 Cu2 113.63(12) . . ?
C18 C19 H19 115.6(13) . . ?
C20 C19 Cu2 71.75(11) . . ?
C20 C19 C18 124.28(17) . . ?
C20 C19 H19 117.5(13) . . ?
Cu2 C20 H20 101.7(13) . . ?
C19 C20 Cu2 69.31(10) . . ?
C19 C20 H20 117.2(14) . . ?
C19 C20 C21 124.80(17) . . ?
C21 C20 Cu2 115.48(13) . . ?
C21 C20 H20 115.1(13) . . ?
C22 C21 C20 119.67(17) . . ?
C22 C21 C26 117.51(17) . . ?
C26 C21 C20 122.79(16) . . ?
C21 C22 H22 119.6 . . ?
C23 C22 C21 120.88(18) . . ?
C23 C22 H22 119.6 . . ?
C22 C23 H23 119.8 . . ?
C22 C23 C24 120.33(18) . . ?
C24 C23 H23 119.8 . . ?
C23 C24 H24 119.9 . . ?
C23 C24 C25 120.14(18) . . ?
C25 C24 H24 119.9 . . ?
C24 C25 H25 120.5 . . ?
C26 C25 C24 118.93(18) . . ?
C26 C25 H25 120.5 . . ?
C21 C26 N2 116.76(16) . . ?
C25 C26 N2 121.02(16) . . ?
C25 C26 C21 122.18(17) . . ?
N3 C27 C28 112.24(16) . . ?
N3 C27 C31 140.85(17) . . ?
C31 C27 C28 106.88(15) . . ?
O5 C28 C27 123.71(16) . . ?
O5 C28 C29 128.70(17) . . ?
C29 C28 C27 107.58(15) . . ?
C30 C29 C28 106.30(16) . . ?
C38 C29 C28 132.84(18) . . ?
C38 C29 C30 120.85(17) . . ?
C29 C30 C31 114.17(16) . . ?
C35 C30 C29 121.93(17) . . ?
C35 C30 C31 123.88(17) . . ?
C30 C31 C27 104.81(15) . . ?
C32 C31 C27 137.82(17) . . ?
C32 C31 C30 117.29(17) . . ?
C31 C32 H32 120.3 . . ?
C31 C32 C33 119.42(17) . . ?
C33 C32 H32 120.3 . . ?
C32 C33 H33 118.6 . . ?
C34 C33 C32 122.86(18) . . ?
C34 C33 H33 118.6 . . ?
C33 C34 H34 120.2 . . ?
C33 C34 C35 119.61(18) . . ?
C35 C34 H34 120.2 . . ?
C30 C35 C34 116.79(17) . . ?
C30 C35 C36 116.21(18) . . ?
C34 C35 C36 126.99(18) . . ?
C35 C36 H36 119.4 . . ?
C37 C36 C35 121.27(18) . . ?
C37 C36 H36 119.4 . . ?
C36 C37 H37 119.1 . . ?
C36 C37 C38 121.83(18) . . ?
C38 C37 H37 119.1 . . ?
C29 C38 C37 117.86(18) . . ?
C29 C38 H38 121.1 . . ?
C37 C38 H38 121.1 . . ?
C40 C39 N4 120.96(16) . . ?
C40 C39 C44 122.32(17) . . ?
C44 C39 N4 116.63(16) . . ?
C39 C40 H40 120.5 . . ?
C39 C40 C41 118.98(17) . . ?
C41 C40 H40 120.5 . . ?
C40 C41 H41 120.1 . . ?
C42 C41 C40 119.88(18) . . ?
C42 C41 H41 120.1 . . ?
C41 C42 H42 119.6 . . ?
C43 C42 C41 120.71(18) . . ?
C43 C42 H42 119.6 . . ?
C42 C43 H43 119.7 . . ?
C42 C43 C44 120.64(18) . . ?
C44 C43 H43 119.7 . . ?
C39 C44 C43 117.45(17) . . ?
C39 C44 C45 122.96(17) . . ?
C43 C44 C45 119.55(17) . . ?
Cu1 C45 H45 100.9(13) . . ?
C44 C45 Cu1 116.34(13) . . ?
C44 C45 H45 114.8(13) . . ?
C46 C45 Cu1 68.61(11) . . ?
C46 C45 C44 125.03(17) . . ?
C46 C45 H45 117.6(13) . . ?
Cu1 C46 H46 99.2(13) . . ?
C45 C46 Cu1 72.58(11) . . ?
C45 C46 H46 117.2(13) . . ?
C45 C46 C47 123.78(17) . . ?
C47 C46 Cu1 114.57(12) . . ?
C47 C46 H46 116.2(13) . . ?
C48 C47 C46 120.15(17) . . ?
C48 C47 C52 117.14(16) . . ?
C52 C47 C46 122.53(17) . . ?
C47 C48 H48 119.4 . . ?
C49 C48 C47 121.15(17) . . ?
C49 C48 H48 119.4 . . ?
C48 C49 H49 119.9 . . ?
C48 C49 C50 120.29(18) . . ?
C50 C49 H49 119.9 . . ?
C49 C50 H50 120.2 . . ?
C51 C50 C49 119.69(17) . . ?
C51 C50 H50 120.2 . . ?
C50 C51 H51 120.2 . . ?
C50 C51 C52 119.55(17) . . ?
C52 C51 H51 120.2 . . ?
C47 C52 N4 117.48(15) . . ?
C51 C52 N4 120.40(16) . . ?
C51 C52 C47 122.00(17) . . ?
F1 C53 S1 111.56(13) . . ?
F1 C53 F3 107.21(17) . . ?
F2 C53 S1 111.83(14) . . ?
F2 C53 F1 107.58(16) . . ?
F2 C53 F3 107.59(16) . . ?
F3 C53 S1 110.85(13) . . ?
F4 C54 S2 112.04(14) . . ?
F4 C54 F5 107.23(17) . . ?
F5 C54 S2 110.92(15) . . ?
F6 C54 S2 111.28(15) . . ?
F6 C54 F4 107.20(17) . . ?
F6 C54 F5 107.95(18) . . ?
Cl1 C55 Cl2 112.03(12) . . ?
Cl1 C55 H55A 109.2 . . ?
Cl1 C55 H55B 109.2 . . ?
Cl2 C55 H55A 109.2 . . ?
Cl2 C55 H55B 109.2 . . ?
H55A C55 H55B 107.9 . . ?
Cl3 C56 Cl4 111.08(12) . . ?
Cl3 C56 H56A 109.4 . . ?
Cl3 C56 H56B 109.4 . . ?
Cl4 C56 H56A 109.4 . . ?
Cl4 C56 H56B 109.4 . . ?
H56A C56 H56B 108.0 . . ?

loop_
_geom_bond_atom_site_label_1
_geom_bond_atom_site_label_2
_geom_bond_distance
_geom_bond_site_symmetry_2
_geom_bond_publ_flag
Cu1 O1 2.0590(13) . ?
Cu1 O2 2.2263(13) . ?
Cu1 N1 2.1358(15) . ?
Cu1 C45 2.1026(18) . ?
Cu1 C46 2.0518(18) . ?
Cu2 O5 2.0537(13) . ?
Cu2 O6 2.2391(13) . ?
Cu2 N3 2.1121(15) . ?
Cu2 C19 2.0559(18) . ?
Cu2 C20 2.0872(18) . ?
S1 O2 1.4547(14) . ?
S1 O3 1.4364(15) . ?
S1 O4 1.4382(14) . ?
S1 C53 1.827(2) . ?
S2 O6 1.4491(13) . ?
S2 O7 1.4352(16) . ?
S2 O8 1.4355(14) . ?
S2 C54 1.824(2) . ?
F1 C53 1.330(2) . ?
F2 C53 1.329(2) . ?
F3 C53 1.334(2) . ?
F4 C54 1.331(2) . ?
F5 C54 1.336(3) . ?
F6 C54 1.327(2) . ?
O1 C2 1.232(2) . ?
O5 C28 1.234(2) . ?
N1 N2 1.344(2) . ?
N1 C1 1.308(2) . ?
N2 C13 1.439(2) . ?
N2 C26 1.435(2) . ?
N3 N4 1.344(2) . ?
N3 C27 1.310(2) . ?
N4 C39 1.438(2) . ?
N4 C52 1.438(2) . ?
C1 C2 1.509(3) . ?
C1 C5 1.484(3) . ?
C2 C3 1.459(3) . ?
C3 C4 1.408(3) . ?
C3 C12 1.375(3) . ?
C4 C5 1.425(3) . ?
C4 C9 1.408(3) . ?
C5 C6 1.379(3) . ?
C6 H6 0.9500 . ?
C6 C7 1.418(3) . ?
C7 H7 0.9500 . ?
C7 C8 1.372(3) . ?
C8 H8 0.9500 . ?
C8 C9 1.412(3) . ?
C9 C10 1.417(3) . ?
C10 H10 0.9500 . ?
C10 C11 1.375(3) . ?
C11 H11 0.9500 . ?
C11 C12 1.413(3) . ?
C12 H12 0.9500 . ?
C13 C14 1.389(3) . ?
C13 C18 1.396(3) . ?
C14 H14 0.9500 . ?
C14 C15 1.382(3) . ?
C15 H15 0.9500 . ?
C15 C16 1.393(3) . ?
C16 H16 0.9500 . ?
C16 C17 1.385(3) . ?
C17 H17 0.9500 . ?
C17 C18 1.408(3) . ?
C18 C19 1.471(2) . ?
C19 H19 0.96(2) . ?
C19 C20 1.381(3) . ?
C20 H20 0.94(2) . ?
C20 C21 1.470(3) . ?
C21 C22 1.398(3) . ?
C21 C26 1.398(3) . ?
C22 H22 0.9500 . ?
C22 C23 1.386(3) . ?
C23 H23 0.9500 . ?
C23 C24 1.386(3) . ?
C24 H24 0.9500 . ?
C24 C25 1.389(3) . ?
C25 H25 0.9500 . ?
C25 C26 1.386(3) . ?
C27 C28 1.504(3) . ?
C27 C31 1.485(3) . ?
C28 C29 1.455(2) . ?
C29 C30 1.407(3) . ?
C29 C38 1.376(3) . ?
C30 C31 1.427(3) . ?
C30 C35 1.404(3) . ?
C31 C32 1.375(3) . ?
C32 H32 0.9500 . ?
C32 C33 1.420(3) . ?
C33 H33 0.9500 . ?
C33 C34 1.370(3) . ?
C34 H34 0.9500 . ?
C34 C35 1.418(3) . ?
C35 C36 1.418(3) . ?
C36 H36 0.9500 . ?
C36 C37 1.377(3) . ?
C37 H37 0.9500 . ?
C37 C38 1.406(3) . ?
C38 H38 0.9500 . ?
C39 C40 1.385(3) . ?
C39 C44 1.400(2) . ?
C40 H40 0.9500 . ?
C40 C41 1.390(3) . ?
C41 H41 0.9500 . ?
C41 C42 1.387(3) . ?
C42 H42 0.9500 . ?
C42 C43 1.386(3) . ?
C43 H43 0.9500 . ?
C43 C44 1.400(3) . ?
C44 C45 1.473(3) . ?
C45 H45 0.95(2) . ?
C45 C46 1.381(3) . ?
C46 H46 0.91(2) . ?
C46 C47 1.471(2) . ?
C47 C48 1.397(3) . ?
C47 C52 1.401(2) . ?
C48 H48 0.9500 . ?
C48 C49 1.387(3) . ?
C49 H49 0.9500 . ?
C49 C50 1.389(3) . ?
C50 H50 0.9500 . ?
C50 C51 1.383(3) . ?
C51 H51 0.9500 . ?
C51 C52 1.385(2) . ?
Cl1 C55 1.767(2) . ?
Cl2 C55 1.770(2) . ?
C55 H55A 0.9900 . ?
C55 H55B 0.9900 . ?
Cl3 C56 1.758(2) . ?
Cl4 C56 1.763(2) . ?
C56 H56A 0.9900 . ?
C56 H56B 0.9900 . ?

loop_
_geom_torsion_atom_site_label_1
_geom_torsion_atom_site_label_2
_geom_torsion_atom_site_label_3
_geom_torsion_atom_site_label_4
_geom_torsion
_geom_torsion_site_symmetry_1
_geom_torsion_site_symmetry_2
_geom_torsion_site_symmetry_3
_geom_torsion_site_symmetry_4
_geom_torsion_publ_flag
Cu1 O1 C2 C1 3.5(2) . . . . ?
Cu1 O1 C2 C3 -173.75(15) . . . . ?
Cu1 N1 N2 C13 164.06(13) . . . . ?
Cu1 N1 N2 C26 11.7(2) . . . . ?
Cu1 N1 C1 C2 -6.34(18) . . . . ?
Cu1 N1 C1 C5 169.9(2) . . . . ?
Cu1 C45 C46 C47 -108.33(18) . . . . ?
Cu1 C46 C47 C48 136.72(15) . . . . ?
Cu1 C46 C47 C52 -48.4(2) . . . . ?
Cu2 O5 C28 C27 -1.2(2) . . . . ?
Cu2 O5 C28 C29 179.22(15) . . . . ?
Cu2 N3 N4 C39 17.94(19) . . . . ?
Cu2 N3 N4 C52 166.24(12) . . . . ?
Cu2 N3 C27 C28 -8.35(18) . . . . ?
Cu2 N3 C27 C31 173.9(2) . . . . ?
Cu2 C19 C20 C21 107.31(18) . . . . ?
Cu2 C20 C21 C22 -139.45(15) . . . . ?
Cu2 C20 C21 C26 42.8(2) . . . . ?
O1 C2 C3 C4 175.87(18) . . . . ?
O1 C2 C3 C12 -0.8(3) . . . . ?
O2 S1 C53 F1 -55.09(16) . . . . ?
O2 S1 C53 F2 65.45(15) . . . . ?
O2 S1 C53 F3 -174.49(14) . . . . ?
O3 S1 O2 Cu1 32.08(12) . . . . ?
O3 S1 C53 F1 63.67(16) . . . . ?
O3 S1 C53 F2 -175.79(13) . . . . ?
O3 S1 C53 F3 -55.73(16) . . . . ?
O4 S1 O2 Cu1 -105.13(10) . . . . ?
O4 S1 C53 F1 -174.61(14) . . . . ?
O4 S1 C53 F2 -54.07(16) . . . . ?
O4 S1 C53 F3 65.99(16) . . . . ?
O5 C28 C29 C30 176.27(18) . . . . ?
O5 C28 C29 C38 -2.4(3) . . . . ?
O6 S2 C54 F4 58.26(17) . . . . ?
O6 S2 C54 F5 -61.54(15) . . . . ?
O6 S2 C54 F6 178.27(15) . . . . ?
O7 S2 O6 Cu2 73.92(18) . . . . ?
O7 S2 C54 F4 -60.46(17) . . . . ?
O7 S2 C54 F5 179.74(14) . . . . ?
O7 S2 C54 F6 59.54(18) . . . . ?
O8 S2 O6 Cu2 -148.60(15) . . . . ?
O8 S2 C54 F4 177.58(14) . . . . ?
O8 S2 C54 F5 57.78(16) . . . . ?
O8 S2 C54 F6 -62.41(18) . . . . ?
N1 N2 C13 C14 -51.5(2) . . . . ?
N1 N2 C13 C18 132.37(18) . . . . ?
N1 N2 C26 C21 -130.83(17) . . . . ?
N1 N2 C26 C25 51.5(2) . . . . ?
N1 C1 C2 O1 2.1(2) . . . . ?
N1 C1 C2 C3 179.90(15) . . . . ?
N1 C1 C5 C4 -178.4(2) . . . . ?
N1 C1 C5 C6 -3.8(4) . . . . ?
N2 N1 C1 C2 -176.88(15) . . . . ?
N2 N1 C1 C5 -0.6(3) . . . . ?
N2 C13 C14 C15 -178.22(16) . . . . ?
N2 C13 C18 C17 178.78(15) . . . . ?
N2 C13 C18 C19 2.3(3) . . . . ?
N3 N4 C39 C40 47.0(2) . . . . ?
N3 N4 C39 C44 -136.37(16) . . . . ?
N3 N4 C52 C47 133.34(17) . . . . ?
N3 N4 C52 C51 -50.5(2) . . . . ?
N3 C27 C28 O5 6.9(2) . . . . ?
N3 C27 C28 C29 -173.44(15) . . . . ?
N3 C27 C31 C30 173.1(2) . . . . ?
N3 C27 C31 C32 -10.4(4) . . . . ?
N4 N3 C27 C28 -179.31(15) . . . . ?
N4 N3 C27 C31 3.0(3) . . . . ?
N4 C39 C40 C41 177.38(16) . . . . ?
N4 C39 C44 C43 -176.01(16) . . . . ?
N4 C39 C44 C45 1.6(3) . . . . ?
C1 N1 N2 C13 -26.3(3) . . . . ?
C1 N1 N2 C26 -178.69(16) . . . . ?
C1 C2 C3 C4 -1.77(19) . . . . ?
C1 C2 C3 C12 -178.46(19) . . . . ?
C1 C5 C6 C7 -176.0(2) . . . . ?
C2 C1 C5 C4 -1.98(18) . . . . ?
C2 C1 C5 C6 172.6(2) . . . . ?
C2 C3 C4 C5 0.5(2) . . . . ?
C2 C3 C4 C9 -176.27(16) . . . . ?
C2 C3 C12 C11 177.46(19) . . . . ?
C3 C4 C5 C1 1.0(2) . . . . ?
C3 C4 C5 C6 -174.93(16) . . . . ?
C3 C4 C9 C8 175.99(17) . . . . ?
C3 C4 C9 C10 -2.3(3) . . . . ?
C4 C3 C12 C11 1.2(3) . . . . ?
C4 C5 C6 C7 -1.9(3) . . . . ?
C4 C9 C10 C11 1.7(3) . . . . ?
C5 C1 C2 O1 -175.42(16) . . . . ?
C5 C1 C2 C3 2.35(19) . . . . ?
C5 C4 C9 C8 -0.5(3) . . . . ?
C5 C4 C9 C10 -178.77(17) . . . . ?
C5 C6 C7 C8 0.8(3) . . . . ?
C6 C7 C8 C9 0.5(3) . . . . ?
C7 C8 C9 C4 -0.7(3) . . . . ?
C7 C8 C9 C10 177.40(19) . . . . ?
C8 C9 C10 C11 -176.4(2) . . . . ?
C9 C4 C5 C1 177.68(17) . . . . ?
C9 C4 C5 C6 1.8(3) . . . . ?
C9 C10 C11 C12 0.3(3) . . . . ?
C10 C11 C12 C3 -1.8(3) . . . . ?
C12 C3 C4 C5 177.69(17) . . . . ?
C12 C3 C4 C9 0.9(3) . . . . ?
C13 N2 C26 C21 73.4(2) . . . . ?
C13 N2 C26 C25 -104.3(2) . . . . ?
C13 C14 C15 C16 0.5(3) . . . . ?
C13 C18 C19 Cu2 -46.0(2) . . . . ?
C13 C18 C19 C20 37.4(3) . . . . ?
C14 C13 C18 C17 2.7(3) . . . . ?
C14 C13 C18 C19 -173.70(17) . . . . ?
C14 C15 C16 C17 0.9(3) . . . . ?
C15 C16 C17 C18 -0.4(3) . . . . ?
C16 C17 C18 C13 -1.4(3) . . . . ?
C16 C17 C18 C19 175.19(17) . . . . ?
C17 C18 C19 Cu2 137.65(15) . . . . ?
C17 C18 C19 C20 -138.98(19) . . . . ?
C18 C13 C14 C15 -2.3(3) . . . . ?
C18 C19 C20 Cu2 -106.62(18) . . . . ?
C18 C19 C20 C21 0.7(3) . . . . ?
C19 C20 C21 C22 138.92(19) . . . . ?
C19 C20 C21 C26 -38.9(3) . . . . ?
C20 C21 C22 C23 -177.61(17) . . . . ?
C20 C21 C26 N2 -1.3(3) . . . . ?
C20 C21 C26 C25 176.32(17) . . . . ?
C21 C22 C23 C24 0.0(3) . . . . ?
C22 C21 C26 N2 -179.12(16) . . . . ?
C22 C21 C26 C25 -1.5(3) . . . . ?
C22 C23 C24 C25 0.8(3) . . . . ?
C23 C24 C25 C26 -1.9(3) . . . . ?
C24 C25 C26 N2 179.85(17) . . . . ?
C24 C25 C26 C21 2.4(3) . . . . ?
C26 N2 C13 C14 101.99(19) . . . . ?
C26 N2 C13 C18 -74.1(2) . . . . ?
C26 C21 C22 C23 0.3(3) . . . . ?
C27 N3 N4 C39 -171.89(16) . . . . ?
C27 N3 N4 C52 -23.6(3) . . . . ?
C27 C28 C29 C30 -3.34(19) . . . . ?
C27 C28 C29 C38 177.95(19) . . . . ?
C27 C31 C32 C33 179.9(2) . . . . ?
C28 C27 C31 C30 -4.67(18) . . . . ?
C28 C27 C31 C32 171.8(2) . . . . ?
C28 C29 C30 C31 0.3(2) . . . . ?
C28 C29 C30 C35 -178.19(17) . . . . ?
C28 C29 C38 C37 179.51(19) . . . . ?
C29 C30 C31 C27 2.8(2) . . . . ?
C29 C30 C31 C32 -174.55(16) . . . . ?
C29 C30 C35 C34 177.32(17) . . . . ?
C29 C30 C35 C36 -2.0(3) . . . . ?
C30 C29 C38 C37 1.0(3) . . . . ?
C30 C31 C32 C33 -4.0(3) . . . . ?
C30 C35 C36 C37 1.6(3) . . . . ?
C31 C27 C28 O5 -174.60(16) . . . . ?
C31 C27 C28 C29 5.04(19) . . . . ?
C31 C30 C35 C34 -1.1(3) . . . . ?
C31 C30 C35 C36 179.65(17) . . . . ?
C31 C32 C33 C34 1.3(3) . . . . ?
C32 C33 C34 C35 1.6(3) . . . . ?
C33 C34 C35 C30 -1.7(3) . . . . ?
C33 C34 C35 C36 177.47(19) . . . . ?
C34 C35 C36 C37 -177.58(19) . . . . ?
C35 C30 C31 C27 -178.70(17) . . . . ?
C35 C30 C31 C32 4.0(3) . . . . ?
C35 C36 C37 C38 0.0(3) . . . . ?
C36 C37 C38 C29 -1.3(3) . . . . ?
C38 C29 C30 C31 179.24(17) . . . . ?
C38 C29 C30 C35 0.7(3) . . . . ?
C39 N4 C52 C47 -76.82(19) . . . . ?
C39 N4 C52 C51 99.38(19) . . . . ?
C39 C40 C41 C42 -2.0(3) . . . . ?
C39 C44 C45 Cu1 41.3(2) . . . . ?
C39 C44 C45 C46 -40.1(3) . . . . ?
C40 C39 C44 C43 0.6(3) . . . . ?
C40 C39 C44 C45 178.16(17) . . . . ?
C40 C41 C42 C43 1.6(3) . . . . ?
C41 C42 C43 C44 0.0(3) . . . . ?
C42 C43 C44 C39 -1.1(3) . . . . ?
C42 C43 C44 C45 -178.71(17) . . . . ?
C43 C44 C45 Cu1 -141.18(15) . . . . ?
C43 C44 C45 C46 137.4(2) . . . . ?
C44 C39 C40 C41 0.9(3) . . . . ?
C44 C45 C46 Cu1 107.90(18) . . . . ?
C44 C45 C46 C47 -0.4(3) . . . . ?
C45 C46 C47 C48 -138.46(19) . . . . ?
C45 C46 C47 C52 36.4(3) . . . . ?
C46 C47 C48 C49 172.47(17) . . . . ?
C46 C47 C52 N4 5.9(3) . . . . ?
C46 C47 C52 C51 -170.19(17) . . . . ?
C47 C48 C49 C50 -0.8(3) . . . . ?
C48 C47 C52 N4 -179.03(16) . . . . ?
C48 C47 C52 C51 4.8(3) . . . . ?
C48 C49 C50 C51 2.3(3) . . . . ?
C49 C50 C51 C52 -0.2(3) . . . . ?
C50 C51 C52 N4 -179.49(16) . . . . ?
C50 C51 C52 C47 -3.5(3) . . . . ?
C52 N4 C39 C40 -105.30(19) . . . . ?
C52 N4 C39 C44 71.34(19) . . . . ?
C52 C47 C48 C49 -2.7(3) . . . . ?
C53 S1 O2 Cu1 143.69(10) . . . . ?
C54 S2 O6 Cu2 -37.85(19) . . . . ?

loop_
_exptl_oxdiff_crystal_face_indexfrac_h
_exptl_oxdiff_crystal_face_indexfrac_k
_exptl_oxdiff_crystal_face_indexfrac_l
_exptl_oxdiff_crystal_face_x
_exptl_oxdiff_crystal_face_y
_exptl_oxdiff_crystal_face_z
-12.9735 -18.9647 -7.9959 -0.9012 -0.1745 0.4233
-21.9702 8.9926 -1.0136 -0.6418 -0.1263 -0.7538
2.0058 -23.9616 -6.9872 -0.4395 -0.0848 0.8968
11.0021 -2.9981 -22.9632 0.1772 -0.8807 0.4458
-6.0084 -5.9889 23.9660 -0.1594 0.9955 -0.0408
-11.9909 20.9697 5.9824 0.0074 0.0623 -0.9944
6.0074 7.9857 -22.9675 0.2052 -0.9718 -0.0326
12.9946 -15.9779 -13.9721 0.0667 -0.4188 0.8850
15.9863 -16.9774 -7.9778 0.2017 -0.1708 0.9500
18.9848 4.9861 -15.9680 0.6761 -0.6615 0.3008
13.9888 14.9715 -13.9748 0.6995 -0.6654 -0.1537
-16.9868 -9.9787 15.9698 -0.6988 0.7028 -0.0890
13.9785 19.9630 -0.9920 0.8911 -0.1897 -0.3910
20.9724 10.9754 -3.9828 0.9529 -0.2322 0.0755
23.9703 1.9891 -4.9786 0.8827 -0.1980 0.4497
-15.9766 -18.9640 1.9893 -0.9379 0.2201 0.3107
5.9758 13.9748 18.9779 0.6289 0.6458 -0.4524
11.9687 5.9859 18.9825 0.6953 0.7137 -0.0559
16.9729 -14.9814 8.0021 0.3943 0.4484 0.8204
0.0180 -7.9864 -22.9696 -0.3227 -0.8483 0.3909
-0.0186 6.9880 23.9684 0.3108 0.8959 -0.3619
4.9755 -0.0023 23.9723 0.3597 0.9551 -0.0201
-1.0131 -10.9824 21.9723 -0.0867 0.9595 0.2428
-22.9743 1.0057 7.9751 -0.7662 0.2937 -0.5470
-17.9772 -15.9683 5.9826 -0.9243 0.3534 0.1467
4.0082 -18.9701 -14.9762 -0.3286 -0.4406 0.8080
-4.9760 -11.9784 -20.9749 -0.5684 -0.7404 0.4148
-13.9680 3.0002 -17.9861 -0.5883 -0.7472 -0.2977
-4.9766 1.9990 -22.9738 -0.3139 -0.9314 -0.0533
-1.9791 -3.9922 -23.9700 -0.3265 -0.9212 0.2184
-2.9802 7.9886 -22.9732 -0.1251 -0.9779 -0.2173
9.9990 12.9762 -19.9694 0.4702 -0.8901 -0.1367
17.9892 -1.0037 -18.9641 0.5020 -0.7333 0.5007
